data_2243110
loop_
_publ_author_name
'Silambarasan, S.'
'Nasser, A. Jamal Abdul'
'Mohandas, T.'

_publ_section_title
;
 Crystal structures of two 4<i>H</i>-chromene derivatives:
 2-amino-3-cyano-4-(3,4-dichlorophenyl)-7-hydroxy-4<i>H</i>-benzo[1,2-<i>b</i>]pyran
 1,4-dioxane monosolvate and
 2-amino-3-cyano-4-(2,6-dichlorophenyl)-7-hydroxy-4<i>H</i>-benzo[1,2-<i>b</i>]pyran
;
_journal_coeditor_code YK2126
_journal_issue 10
_journal_name_full 'Acta Crystallographica Section E'
_journal_page_first 1568
_journal_page_last 1572
_journal_paper_doi 10.1107/S2056989019013197
_journal_volume 75
_journal_year 2019
_chemical_formula_iupac 'C16 H9 Cl2 N2 O2, C4 H8 O2'
_chemical_formula_moiety 'C16 H9 Cl2 N2 O2, C4 H8 O2'
_chemical_formula_sum 'C20 H17 Cl2 N2 O4'
_chemical_formula_weight 420.25
_chemical_melting_point 520
_chemical_name_systematic
'2-Amino-3-cyano-4-(3,4-dichlorophenyl)-7-hydroxy-4<i>H</i>-benzo[1,2-<i>b</i>]pyran 1,4-dioxane monosolvate'
_space_group_crystal_system monoclinic
_space_group_IT_number 14
_space_group_name_Hall '-P 2ybc'
_space_group_name_H-M_alt 'P 1 21/c 1'
_symmetry_space_group_name_Hall '-P 2ybc'
_symmetry_space_group_name_H-M 'P 1 21/c 1'
_atom_sites_solution_hydrogens difmap
_atom_sites_solution_primary direct
_atom_sites_solution_secondary difmap
_audit_creation_method SHELXL-2014/6
_cell_angle_alpha 90
_cell_angle_beta 102.95(3)
_cell_angle_gamma 90
_cell_formula_units_Z 4
_cell_length_a 12.753(9)
_cell_length_b 6.665(4)
_cell_length_c 24.050(14)
_cell_measurement_reflns_used 9965
_cell_measurement_temperature 294(2)
_cell_measurement_theta_max 26.66
_cell_measurement_theta_min 3.17
_cell_volume 1992(2)
_computing_cell_refinement
;
APEX3 and SAINT (Bruker, 2018)
;
_computing_data_collection
;
APEX3 (Bruker, 2018)
;
_computing_data_reduction
;
SAINT and XPREP (Bruker, 2018)
;
_computing_molecular_graphics
;
DIAMOND (Brandenburg, 2007) and Mercury (Macrae <i>et al.</i>,
2008)
;
_computing_publication_material
;
PLATON (Spek, 2009)
;
_computing_structure_refinement
;
<i>SHELXL2014/6</i> (Sheldrick, 2015b)
;
_computing_structure_solution
;
<i>SHELXT2014/5</i> (Sheldrick, 2015a)
;
_diffrn_ambient_temperature 294(2)
_diffrn_measured_fraction_theta_full 0.973
_diffrn_measured_fraction_theta_max 0.997
_diffrn_measurement_device_type 'Bruker Kappa APEX3 CMOS'
_diffrn_measurement_method '\w and \f scan'
_diffrn_radiation_monochromator graphite
_diffrn_radiation_source 'fine-focus sealed tube'
_diffrn_radiation_type MoK\a
_diffrn_radiation_wavelength 0.71073
_diffrn_reflns_av_R_equivalents 0.0334
_diffrn_reflns_av_unetI/netI 0.0180
_diffrn_reflns_limit_h_max 15
_diffrn_reflns_limit_h_min -15
_diffrn_reflns_limit_k_max 7
_diffrn_reflns_limit_k_min -7
_diffrn_reflns_limit_l_max 26
_diffrn_reflns_limit_l_min -28
_diffrn_reflns_number 34682
_diffrn_reflns_theta_full 25.242
_diffrn_reflns_theta_max 24.998
_diffrn_reflns_theta_min 3.178
_exptl_absorpt_coefficient_mu 0.355
_exptl_absorpt_correction_T_max 0.7454
_exptl_absorpt_correction_T_min 0.7035
_exptl_absorpt_correction_type multi-scan
_exptl_absorpt_process_details
;
(SADABS; Bruker, 2018)
;
_exptl_crystal_colour colourless
_exptl_crystal_density_diffrn 1.401
_exptl_crystal_density_method none
_exptl_crystal_description block
_exptl_crystal_F_000 868
_exptl_crystal_size_max 0.150
_exptl_crystal_size_mid 0.150
_exptl_crystal_size_min 0.100
_refine_diff_density_max 0.260
_refine_diff_density_min -0.240
_refine_ls_extinction_coef 0.0174(18)
_refine_ls_extinction_expression Fc^*^=kFc[1+0.001xFc^2^\l^3^/sin(2\q)]^-1/4^
_refine_ls_extinction_method SHELXL
_refine_ls_goodness_of_fit_ref 1.107
_refine_ls_hydrogen_treatment mixed
_refine_ls_matrix_type full
_refine_ls_number_parameters 256
_refine_ls_number_reflns 3492
_refine_ls_number_restraints 0
_refine_ls_restrained_S_all 1.107
_refine_ls_R_factor_all 0.0554
_refine_ls_R_factor_gt 0.0435
_refine_ls_shift/su_max 0.000
_refine_ls_shift/su_mean 0.000
_refine_ls_structure_factor_coef Fsqd
_refine_ls_weighting_details 'w=1/[\s^2^(Fo^2^)+(0.0541P)^2^+1.1852P] where P=(Fo^2^+2Fc^2^)/3'
_refine_ls_weighting_scheme calc
_refine_ls_wR_factor_gt 0.1124
_refine_ls_wR_factor_ref 0.1213
_reflns_number_gt 2885
_reflns_number_total 3492
_reflns_threshold_expression 'I > 2\s(I)'
_cod_data_source_file yk2126sup1.cif
_cod_data_source_block I
_cod_database_code 2243110
_shelx_space_group_comment
;
The symmetry employed for this shelxl refinement is uniquely defined
by the following loop, which should always be used as a source of
symmetry information in preference to the above space-group names.
They are only intended as comments.
;
_shelx_estimated_absorpt_t_min 0.949
_shelx_estimated_absorpt_t_max 0.965
_shelxl_version_number 2014/6

loop_
_space_group_symop_operation_xyz
'x, y, z'
'-x, y+1/2, -z+1/2'
'-x, -y, -z'
'x, -y-1/2, z-1/2'

loop_
_atom_site_type_symbol
_atom_site_label
_atom_site_fract_x
_atom_site_fract_y
_atom_site_fract_z
_atom_site_U_iso_or_equiv
_atom_site_adp_type
_atom_site_calc_flag
_atom_site_occupancy
Cl Cl1 0.60648(5) 0.18411(11) 0.42962(4) 0.0702(3) Uani d 1
Cl Cl2 0.52933(5) 0.63066(11) 0.40894(4) 0.0679(3) Uani d 1
O O1 0.12386(15) 0.8018(3) 0.63654(6) 0.0519(5) Uani d 1
H HO1 0.1545 0.7386 0.6648 0.074(10) Uiso calc 1
O O2 0.07140(12) 0.8197(2) 0.43851(6) 0.0379(4) Uani d 1
N N2 0.01565(18) 0.8571(3) 0.34552(8) 0.0530(6) Uani d 1
H HNA 0.0051 0.8207 0.3104 0.064 Uiso calc 1
H HNB -0.0032 0.9750 0.3540 0.064 Uiso calc 1
N N1 0.0608(2) 0.3924(4) 0.28098(9) 0.0748(8) Uani d 1
C C3 0.47549(17) 0.2502(4) 0.42953(10) 0.0424(6) Uani d 1
C C4 0.40418(19) 0.1065(4) 0.43879(12) 0.0512(6) Uani d 1
H H4 0.4266 -0.0260 0.4452 0.061 Uiso calc 1
C C5 0.29931(18) 0.1579(3) 0.43861(11) 0.0439(6) Uani d 1
H H5 0.2516 0.0592 0.4448 0.053 Uiso calc 1
C C6 0.26401(16) 0.3532(3) 0.42946(8) 0.0303(5) Uani d 1
C C7 0.14837(15) 0.4087(3) 0.43059(8) 0.0305(5) Uani d 1
H H7 0.1068 0.2841 0.4279 0.037 Uiso calc 1
C C11 0.14231(15) 0.5105(3) 0.48595(8) 0.0292(4) Uani d 1
C C12 0.17291(16) 0.4127(3) 0.53832(9) 0.0358(5) Uani d 1
H H12 0.1980 0.2815 0.5391 0.043 Uiso calc 1
C C13 0.16731(17) 0.5037(4) 0.58889(9) 0.0382(5) Uani d 1
H H13 0.1868 0.4337 0.6231 0.046 Uiso calc 1
C C14 0.13242(16) 0.7003(3) 0.58846(8) 0.0354(5) Uani d 1
C C10 0.10667(15) 0.7052(3) 0.48756(8) 0.0291(4) Uani d 1
C C15 0.10195(16) 0.8023(3) 0.53756(8) 0.0337(5) Uani d 1
H H15 0.0786 0.9346 0.5369 0.040 Uiso calc 1
C C9 0.06130(16) 0.7304(3) 0.38688(8) 0.0342(5) Uani d 1
C C8 0.09544(16) 0.5416(3) 0.38111(8) 0.0347(5) Uani d 1
C C22 0.07678(19) 0.4596(4) 0.32560(10) 0.0459(6) Uani d 1
C C1 0.33627(17) 0.4972(3) 0.42043(9) 0.0361(5) Uani d 1
H H1 0.3140 0.6298 0.4143 0.043 Uiso calc 1
C C2 0.44144(17) 0.4463(3) 0.42042(9) 0.0380(5) Uani d 1
O O16 0.24114(17) 0.6481(4) 0.73252(9) 0.0769(6) Uani d 1
C C17 0.2288(3) 0.5035(7) 0.77295(16) 0.0937(12) Uani d 1
H H171 0.1565 0.4491 0.7630 0.112 Uiso calc 1
H H172 0.2389 0.5659 0.8102 0.112 Uiso calc 1
C C18 0.3066(3) 0.3413(7) 0.7754(2) 0.1008(13) Uani d 1
H H181 0.2976 0.2450 0.8042 0.121 Uiso calc 1
H H182 0.2930 0.2727 0.7389 0.121 Uiso calc 1
O O19 0.4122(2) 0.4128(5) 0.78824(13) 0.1129(10) Uani d 1
C C20 0.4249(4) 0.5602(9) 0.7484(3) 0.140(2) Uani d 1
H H201 0.4159 0.4986 0.7111 0.169 Uiso calc 1
H H202 0.4974 0.6137 0.7590 0.169 Uiso calc 1
C C21 0.3484(3) 0.7239(7) 0.7450(2) 0.1147(16) Uani d 1
H H211 0.3622 0.7957 0.7810 0.138 Uiso calc 1
H H212 0.3573 0.8171 0.7154 0.138 Uiso calc 1

loop_
_atom_site_aniso_label
_atom_site_aniso_U_11
_atom_site_aniso_U_22
_atom_site_aniso_U_33
_atom_site_aniso_U_12
_atom_site_aniso_U_13
_atom_site_aniso_U_23
Cl1 0.0349(3) 0.0613(5) 0.1189(7) 0.0130(3) 0.0268(4) 0.0064(4)
Cl2 0.0449(4) 0.0492(4) 0.1188(7) -0.0051(3) 0.0379(4) 0.0059(4)
O1 0.0682(12) 0.0615(11) 0.0250(8) 0.0233(9) 0.0080(8) -0.0009(8)
O2 0.0528(9) 0.0356(8) 0.0245(7) 0.0081(7) 0.0070(6) 0.0006(6)
N2 0.0766(15) 0.0540(13) 0.0266(10) 0.0236(11) 0.0079(9) 0.0035(9)
N1 0.100(2) 0.0820(18) 0.0351(13) 0.0287(16) -0.0006(12) -0.0151(12)
C3 0.0294(11) 0.0424(13) 0.0557(14) 0.0061(10) 0.0105(10) -0.0031(11)
C4 0.0408(13) 0.0324(12) 0.0819(18) 0.0077(10) 0.0171(12) 0.0016(12)
C5 0.0362(12) 0.0333(12) 0.0634(15) -0.0015(10) 0.0138(11) -0.0009(11)
C6 0.0300(10) 0.0334(11) 0.0273(10) 0.0020(9) 0.0059(8) -0.0045(9)
C7 0.0258(10) 0.0325(11) 0.0328(11) -0.0011(8) 0.0062(8) -0.0046(9)
C11 0.0220(9) 0.0354(11) 0.0305(10) -0.0020(8) 0.0062(8) -0.0008(9)
C12 0.0333(11) 0.0346(12) 0.0394(12) 0.0048(9) 0.0082(9) 0.0041(9)
C13 0.0374(12) 0.0481(14) 0.0285(11) 0.0053(10) 0.0060(9) 0.0080(10)
C14 0.0305(11) 0.0481(13) 0.0275(11) 0.0035(9) 0.0065(8) -0.0018(9)
C10 0.0244(9) 0.0370(11) 0.0253(10) -0.0007(8) 0.0042(8) 0.0035(9)
C15 0.0323(11) 0.0377(12) 0.0306(11) 0.0046(9) 0.0061(8) -0.0010(9)
C9 0.0317(11) 0.0455(13) 0.0261(10) 0.0020(9) 0.0079(8) 0.0005(9)
C8 0.0284(10) 0.0474(13) 0.0274(10) 0.0041(9) 0.0043(8) -0.0054(9)
C22 0.0459(13) 0.0541(15) 0.0347(13) 0.0145(11) 0.0028(10) -0.0041(11)
C1 0.0344(11) 0.0306(11) 0.0450(12) 0.0042(9) 0.0126(9) -0.0021(9)
C2 0.0320(11) 0.0395(12) 0.0439(12) -0.0026(9) 0.0115(9) -0.0032(10)
O16 0.0632(13) 0.0935(16) 0.0644(13) 0.0044(12) -0.0062(10) 0.0279(12)
C17 0.067(2) 0.126(3) 0.091(2) 0.018(2) 0.0234(18) 0.049(2)
C18 0.082(3) 0.096(3) 0.126(3) 0.008(2) 0.027(2) 0.042(2)
O19 0.0663(16) 0.131(3) 0.137(2) 0.0268(17) 0.0141(15) 0.043(2)
C20 0.075(3) 0.139(4) 0.219(6) 0.007(3) 0.056(3) 0.052(5)
C21 0.079(3) 0.108(3) 0.141(4) -0.018(3) -0.008(2) 0.034(3)

loop_
_atom_type_symbol
_atom_type_description
_atom_type_scat_dispersion_real
_atom_type_scat_dispersion_imag
_atom_type_scat_source
C C 0.0033 0.0016 'International Tables Vol C Tables 4.2.6.8 and 6.1.1.4'
H H 0.0000 0.0000 'International Tables Vol C Tables 4.2.6.8 and 6.1.1.4'
N N 0.0061 0.0033 'International Tables Vol C Tables 4.2.6.8 and 6.1.1.4'
O O 0.0106 0.0060 'International Tables Vol C Tables 4.2.6.8 and 6.1.1.4'
Cl Cl 0.1484 0.1585 'International Tables Vol C Tables 4.2.6.8 and 6.1.1.4'

loop_
_geom_angle_atom_site_label_1
_geom_angle_atom_site_label_2
_geom_angle_atom_site_label_3
_geom_angle
C14 O1 HO1 109.5
C9 O2 C10 118.75(17)
C9 N2 HNA 120.0
C9 N2 HNB 120.0
HNA N2 HNB 120.0
C4 C3 C2 119.4(2)
C4 C3 Cl1 119.81(19)
C2 C3 Cl1 120.80(18)
C3 C4 C5 120.2(2)
C3 C4 H4 119.9
C5 C4 H4 119.9
C6 C5 C4 121.1(2)
C6 C5 H5 119.4
C4 C5 H5 119.4
C5 C6 C1 118.41(19)
C5 C6 C7 120.53(19)
C1 C6 C7 121.05(19)
C11 C7 C8 109.13(17)
C11 C7 C6 111.39(16)
C8 C7 C6 112.94(16)
C11 C7 H7 107.7
C8 C7 H7 107.7
C6 C7 H7 107.7
C10 C11 C12 116.24(18)
C10 C11 C7 121.97(18)
C12 C11 C7 121.79(19)
C13 C12 C11 122.2(2)
C13 C12 H12 118.9
C11 C12 H12 118.9
C12 C13 C14 119.5(2)
C12 C13 H13 120.3
C14 C13 H13 120.3
O1 C14 C15 116.6(2)
O1 C14 C13 123.34(19)
C15 C14 C13 120.01(19)
C11 C10 C15 123.07(18)
C11 C10 O2 122.57(17)
C15 C10 O2 114.36(18)
C14 C15 C10 119.0(2)
C14 C15 H15 120.5
C10 C15 H15 120.5
N2 C9 C8 127.6(2)
N2 C9 O2 109.9(2)
C8 C9 O2 122.48(19)
C9 C8 C22 117.9(2)
C9 C8 C7 124.17(18)
C22 C8 C7 117.8(2)
N1 C22 C8 179.3(3)
C6 C1 C2 120.7(2)
C6 C1 H1 119.6
C2 C1 H1 119.6
C3 C2 C1 120.2(2)
C3 C2 Cl2 120.48(17)
C1 C2 Cl2 119.31(18)
C17 O16 C21 110.4(3)
O16 C17 C18 110.9(3)
O16 C17 H171 109.5
C18 C17 H171 109.5
O16 C17 H172 109.5
C18 C17 H172 109.5
H171 C17 H172 108.1
O19 C18 C17 111.6(4)
O19 C18 H181 109.3
C17 C18 H181 109.3
O19 C18 H182 109.3
C17 C18 H182 109.3
H181 C18 H182 108.0
C18 O19 C20 109.9(3)
O19 C20 C21 112.6(4)
O19 C20 H201 109.1
C21 C20 H201 109.1
O19 C20 H202 109.1
C21 C20 H202 109.1
H201 C20 H202 107.8
O16 C21 C20 110.2(4)
O16 C21 H211 109.6
C20 C21 H211 109.6
O16 C21 H212 109.6
C20 C21 H212 109.6
H211 C21 H212 108.1

loop_
_geom_bond_atom_site_label_1
_geom_bond_atom_site_label_2
_geom_bond_distance
Cl1 C3 1.727(2)
Cl2 C2 1.727(2)
O1 C14 1.365(3)
O1 HO1 0.8200
O2 C9 1.357(3)
O2 C10 1.393(2)
N2 C9 1.335(3)
N2 HNA 0.8600
N2 HNB 0.8600
N1 C22 1.138(3)
C3 C4 1.373(3)
C3 C2 1.379(3)
C4 C5 1.380(3)
C4 H4 0.9300
C5 C6 1.379(3)
C5 H5 0.9300
C6 C1 1.381(3)
C6 C7 1.527(3)
C7 C11 1.512(3)
C7 C8 1.515(3)
C7 H7 0.9800
C11 C10 1.378(3)
C11 C12 1.394(3)
C12 C13 1.375(3)
C12 H12 0.9300
C13 C14 1.383(3)
C13 H13 0.9300
C14 C15 1.378(3)
C10 C15 1.379(3)
C15 H15 0.9300
C9 C8 1.349(3)
C8 C22 1.413(3)
C1 C2 1.384(3)
C1 H1 0.9300
O16 C17 1.403(4)
O16 C21 1.426(5)
C17 C18 1.459(5)
C17 H171 0.9700
C17 H172 0.9700
C18 O19 1.396(5)
C18 H181 0.9700
C18 H182 0.9700
O19 C20 1.406(5)
C20 C21 1.453(7)
C20 H201 0.9700
C20 H202 0.9700
C21 H211 0.9700
C21 H212 0.9700

loop_
_geom_hbond_atom_site_label_D
_geom_hbond_atom_site_label_H
_geom_hbond_atom_site_label_A
_geom_hbond_site_symmetry_A
_geom_hbond_distance_DH
_geom_hbond_distance_HA
_geom_hbond_distance_DA
_geom_hbond_angle_DHA
O1 HO1 O16 . 0.82 1.85 2.658(3) 167.2
N2 HNB O1 3_576 0.86 2.19 2.978(3) 152.5
N2 HNA N1 2 0.86 2.22 2.989(3) 148.5
C4 H4 Cl2 1_545 0.93 2.87 3.692(3) 148.4

loop_
_geom_torsion_atom_site_label_1
_geom_torsion_atom_site_label_2
_geom_torsion_atom_site_label_3
_geom_torsion_atom_site_label_4
_geom_torsion
C2 C3 C4 C5 0.4(4)
Cl1 C3 C4 C5 -179.8(2)
C3 C4 C5 C6 -0.3(4)
C4 C5 C6 C1 0.0(3)
C4 C5 C6 C7 -178.7(2)
C5 C6 C7 C11 102.8(2)
C1 C6 C7 C11 -75.9(2)
C5 C6 C7 C8 -134.0(2)
C1 C6 C7 C8 47.3(3)
C8 C7 C11 C10 -8.1(2)
C6 C7 C11 C10 117.2(2)
C8 C7 C11 C12 172.12(18)
C6 C7 C11 C12 -62.5(2)
C10 C11 C12 C13 0.5(3)
C7 C11 C12 C13 -179.75(19)
C11 C12 C13 C14 -1.4(3)
C12 C13 C14 O1 179.6(2)
C12 C13 C14 C15 1.1(3)
C12 C11 C10 C15 0.8(3)
C7 C11 C10 C15 -178.98(18)
C12 C11 C10 O2 -178.63(18)
C7 C11 C10 O2 1.6(3)
C9 O2 C10 C11 6.9(3)
C9 O2 C10 C15 -172.56(18)
O1 C14 C15 C10 -178.52(19)
C13 C14 C15 C10 0.1(3)
C11 C10 C15 C14 -1.1(3)
O2 C10 C15 C14 178.35(18)
C10 O2 C9 N2 173.17(18)
C10 O2 C9 C8 -7.7(3)
N2 C9 C8 C22 -3.7(3)
O2 C9 C8 C22 177.2(2)
N2 C9 C8 C7 178.9(2)
O2 C9 C8 C7 -0.1(3)
C11 C7 C8 C9 7.6(3)
C6 C7 C8 C9 -116.9(2)
C11 C7 C8 C22 -169.73(19)
C6 C7 C8 C22 65.8(2)
C5 C6 C1 C2 0.2(3)
C7 C6 C1 C2 178.92(19)
C4 C3 C2 C1 -0.2(4)
Cl1 C3 C2 C1 179.98(18)
C4 C3 C2 Cl2 179.7(2)
Cl1 C3 C2 Cl2 -0.1(3)
C6 C1 C2 C3 -0.1(3)
C6 C1 C2 Cl2 179.97(16)
C21 O16 C17 C18 -56.6(5)
O16 C17 C18 O19 57.7(5)
C17 C18 O19 C20 -56.0(5)
C18 O19 C20 C21 55.8(6)
C17 O16 C21 C20 55.5(5)
O19 C20 C21 O16 -55.7(6)

_cod_database_fobs_code 2243110
